data_4512441
loop_
_publ_author_name
'Mamada, Masashi'
'Katagiri, Hiroshi'
'Sakanoue, Tomo'
'Tokito, Shizuo'

_publ_section_title
;
 Characterization of New Rubrene Analogues with Heteroaryl Substituents
;
_journal_issue 1
_journal_name_full 'Crystal Growth &amp; Design'
_journal_page_first 442
_journal_paper_doi 10.1021/cg501519a
_journal_volume 15
_journal_year 2015
_chemical_formula_moiety 'C34 H20 S4'
_chemical_formula_sum 'C34 H20 S4'
_chemical_formula_weight 556.74
_chemical_name_systematic
; 
 ? 
;
_space_group_IT_number 14
_symmetry_cell_setting monoclinic
_symmetry_space_group_name_Hall '-P 2ybc'
_symmetry_space_group_name_H-M 'P 1 21/c 1'
_atom_sites_solution_hydrogens geom
_atom_sites_solution_primary direct
_atom_sites_solution_secondary difmap
_audit_creation_method SHELXL-97
_cell_angle_alpha 90.00
_cell_angle_beta 92.754(4)
_cell_angle_gamma 90.00
_cell_formula_units_Z 4
_cell_length_a 13.5656(10)
_cell_length_b 9.2311(5)
_cell_length_c 20.7014(16)
_cell_measurement_reflns_used 6203
_cell_measurement_temperature 93
_cell_measurement_theta_max 27.6
_cell_measurement_theta_min 3.0
_cell_volume 2589.3(3)
_computing_cell_refinement 'CrystalClear (Rigaku Inc., 2008)'
_computing_data_collection 'CrystalClear (Rigaku Inc., 2008)'
_computing_data_reduction 'CrystalClear (Rigaku Inc., 2008)'
_computing_molecular_graphics 'PLATON (Spek, 2009)'
_computing_publication_material 'Yadokari-XG 2009 (Wakita, Kabuto et al., 2009)'
_computing_structure_refinement 'SHELXL-97 (Sheldrick, 2008)'
_computing_structure_solution 'SHELXS-97 (Sheldrick, 2008)'
_diffrn_ambient_temperature 93
_diffrn_detector_area_resol_mean 28.5714
_diffrn_measured_fraction_theta_full 0.990
_diffrn_measured_fraction_theta_max 0.990
_diffrn_measurement_device 'Rigaku Saturn'
_diffrn_measurement_method \w
_diffrn_radiation_detector CCD
_diffrn_radiation_monochromator 'Graphite Monochromator'
_diffrn_radiation_source 'Rotating Anode'
_diffrn_radiation_type 'Mo K\a'
_diffrn_radiation_wavelength 0.71075
_diffrn_reflns_av_R_equivalents 0.0457
_diffrn_reflns_av_sigmaI/netI 0.0306
_diffrn_reflns_limit_h_max 17
_diffrn_reflns_limit_h_min -17
_diffrn_reflns_limit_k_max 11
_diffrn_reflns_limit_k_min -11
_diffrn_reflns_limit_l_max 26
_diffrn_reflns_limit_l_min -26
_diffrn_reflns_number 34302
_diffrn_reflns_theta_full 27.61
_diffrn_reflns_theta_max 27.61
_diffrn_reflns_theta_min 3.28
_exptl_absorpt_coefficient_mu 0.391
_exptl_absorpt_correction_T_max 1.000
_exptl_absorpt_correction_T_min 0.820
_exptl_absorpt_correction_type multi-scan
_exptl_absorpt_process_details '(REQAB; Jacobson, 1998)'
_exptl_crystal_colour red
_exptl_crystal_density_diffrn 1.428
_exptl_crystal_density_method 'not measured'
_exptl_crystal_description platelet
_exptl_crystal_F_000 1152
_exptl_crystal_size_max 0.40
_exptl_crystal_size_mid 0.20
_exptl_crystal_size_min 0.05
_refine_diff_density_max 0.480
_refine_diff_density_min -0.359
_refine_diff_density_rms 0.069
_refine_ls_extinction_method none
_refine_ls_goodness_of_fit_ref 1.105
_refine_ls_hydrogen_treatment constr
_refine_ls_matrix_type full
_refine_ls_number_parameters 343
_refine_ls_number_reflns 5954
_refine_ls_number_restraints 0
_refine_ls_restrained_S_all 1.105
_refine_ls_R_factor_all 0.0548
_refine_ls_R_factor_gt 0.0492
_refine_ls_shift/su_max 0.001
_refine_ls_shift/su_mean 0.000
_refine_ls_structure_factor_coef Fsqd
_refine_ls_weighting_details 'calc w=1/[\s^2^(Fo^2^)+(0.0511P)^2^+2.5996P] where P=(Fo^2^+2Fc^2^)/3'
_refine_ls_weighting_scheme calc
_refine_ls_wR_factor_gt 0.1120
_refine_ls_wR_factor_ref 0.1158
_reflns_number_gt 5522
_reflns_number_total 5954
_reflns_threshold_expression >2sigma(I)
_cod_data_source_file cg501519a_si_002.cif
_cod_data_source_block compd1-TR0-solution
_cod_depositor_comments
;
The following automatic conversions were performed:

'_exptl_absorpt_correction_type' value 'Multi-scan' changed to
'multi-scan' according to
/home/saulius/struct/COD-crude-data--automatic-downloads/rss-feeds/ACS/lib/dictionaries/cif_core.dic
dictionary named 'cif_core.dic' version 2.4.2 from 2011-04-26.

Automatic conversion script
Id: cif_fix_values 2935 2014-11-11 08:27:57Z andrius 

 Adding full bibliography for 4512440--4512445.cif.
;
_cod_original_sg_symbol_H-M 'P 21/c'
_cod_database_code 4512441

loop_
_symmetry_equiv_pos_as_xyz
'x, y, z'
'-x, y+1/2, -z+1/2'
'-x, -y, -z'
'x, -y-1/2, z-1/2'

loop_
_atom_site_label
_atom_site_type_symbol
_atom_site_fract_x
_atom_site_fract_y
_atom_site_fract_z
_atom_site_U_iso_or_equiv
_atom_site_adp_type
_atom_site_occupancy
_atom_site_symmetry_multiplicity
_atom_site_calc_flag
_atom_site_refinement_flags
C1 C 0.55416(15) 0.6015(2) 0.36754(10) 0.0161(4) Uani 1 1 d .
H1 H 0.5595 0.5530 0.4080 0.019 Uiso 1 1 calc R
C2 C 0.48364(16) 0.7044(2) 0.35730(11) 0.0184(4) Uani 1 1 d .
H2 H 0.4393 0.7255 0.3902 0.022 Uiso 1 1 calc R
C3 C 0.47576(16) 0.7808(2) 0.29770(10) 0.0178(4) Uani 1 1 d .
H3 H 0.4270 0.8539 0.2913 0.021 Uiso 1 1 calc R
C4 C 0.53728(15) 0.7502(2) 0.24983(10) 0.0155(4) Uani 1 1 d .
H4 H 0.5298 0.8010 0.2100 0.019 Uiso 1 1 calc R
C5 C 0.68023(15) 0.6142(2) 0.20989(9) 0.0128(4) Uani 1 1 d .
C6 C 0.83575(14) 0.4890(2) 0.17849(9) 0.0122(4) Uani 1 1 d .
C7 C 0.98091(15) 0.3461(2) 0.14597(10) 0.0160(4) Uani 1 1 d .
H7 H 0.9997 0.4212 0.1177 0.019 Uiso 1 1 calc R
C8 C 1.03454(16) 0.2221(2) 0.14954(10) 0.0181(4) Uani 1 1 d .
H8 H 1.0914 0.2129 0.1248 0.022 Uiso 1 1 calc R
C9 C 1.00708(16) 0.1061(2) 0.18962(10) 0.0166(4) Uani 1 1 d .
H9 H 1.0430 0.0178 0.1896 0.020 Uiso 1 1 calc R
C10 C 0.92940(15) 0.1208(2) 0.22816(10) 0.0140(4) Uani 1 1 d .
H10 H 0.9111 0.0419 0.2545 0.017 Uiso 1 1 calc R
C11 C 0.80470(15) 0.2792(2) 0.27609(10) 0.0125(4) Uani 1 1 d .
C12 C 0.68914(15) 0.4513(2) 0.32691(9) 0.0125(4) Uani 1 1 d .
C13 C 0.62091(15) 0.5644(2) 0.31832(10) 0.0129(4) Uani 1 1 d .
C14 C 0.61350(14) 0.6427(2) 0.25791(10) 0.0129(4) Uani 1 1 d .
C15 C 0.75064(14) 0.4118(2) 0.27577(9) 0.0115(4) Uani 1 1 d .
C16 C 0.75567(14) 0.5070(2) 0.22056(9) 0.0122(4) Uani 1 1 d .
C17 C 0.87458(15) 0.2536(2) 0.22970(9) 0.0128(4) Uani 1 1 d .
C18 C 0.89617(15) 0.3660(2) 0.18409(10) 0.0130(4) Uani 1 1 d .
C19 C 0.78159(14) 0.1575(2) 0.31958(10) 0.0125(4) Uani 1 1 d .
S1 S 0.67973(4) 0.05190(6) 0.29930(3) 0.01992(13) Uani 1 1 d .
C20 C 0.70409(18) -0.0618(2) 0.36311(11) 0.0208(5) Uani 1 1 d .
H20 H 0.6644 -0.1429 0.3729 0.025 Uiso 1 1 calc R
C21 C 0.78629(17) -0.0228(2) 0.39800(10) 0.0192(4) Uani 1 1 d .
H21 H 0.8105 -0.0746 0.4351 0.023 Uiso 1 1 calc R
C22 C 0.83375(15) 0.1031(2) 0.37433(10) 0.0144(4) Uani 1 1 d .
H22 H 0.8926 0.1443 0.3931 0.017 Uiso 1 1 calc R
C23 C 0.70300(15) 0.3854(2) 0.39194(10) 0.0146(4) Uani 1 1 d .
S2 S 0.80587(4) 0.43693(6) 0.43882(3) 0.02173(14) Uani 1 1 d .
C24 C 0.7731(2) 0.3306(3) 0.50214(11) 0.0291(6) Uani 1 1 d .
H24 H 0.8107 0.3215 0.5419 0.035 Uiso 1 1 calc R
C25 C 0.6875(2) 0.2618(3) 0.48835(12) 0.0276(6) Uani 1 1 d .
H25 H 0.6580 0.1979 0.5178 0.033 Uiso 1 1 calc R
C26 C 0.64503(16) 0.2927(2) 0.42620(10) 0.0177(4) Uani 1 1 d .
H26 H 0.5838 0.2543 0.4099 0.021 Uiso 1 1 calc R
C27 C 0.66081(15) 0.6798(2) 0.14482(10) 0.0142(4) Uani 1 1 d .
S3 S 0.61218(4) 0.56846(6) 0.08421(3) 0.01934(13) Uani 1 1 d .
C28 C 0.60591(17) 0.7073(3) 0.02941(11) 0.0228(5) Uani 1 1 d .
H28 H 0.5836 0.6967 -0.0145 0.027 Uiso 1 1 calc R
C29 C 0.63657(16) 0.8340(3) 0.05639(11) 0.0220(5) Uani 1 1 d .
H29 H 0.6371 0.9229 0.0333 0.026 Uiso 1 1 calc R
C30 C 0.66793(15) 0.8212(2) 0.12268(10) 0.0174(4) Uani 1 1 d .
H30 H 0.6910 0.9001 0.1487 0.021 Uiso 1 1 calc R
C31 C 0.86259(15) 0.6053(2) 0.13345(10) 0.0141(4) Uani 1 1 d .
S4 S 0.90453(4) 0.76981(6) 0.16315(3) 0.01826(13) Uani 1 1 d .
C32 C 0.92355(17) 0.8334(3) 0.08754(11) 0.0213(5) Uani 1 1 d .
H32 H 0.9471 0.9280 0.0789 0.026 Uiso 1 1 calc R
C33 C 0.90122(18) 0.7338(3) 0.04122(11) 0.0229(5) Uani 1 1 d .
H33 H 0.9078 0.7515 -0.0036 0.027 Uiso 1 1 calc R
C34 C 0.86658(16) 0.5988(2) 0.06603(10) 0.0180(4) Uani 1 1 d .
H34 H 0.8489 0.5167 0.0403 0.022 Uiso 1 1 calc R

loop_
_atom_site_aniso_label
_atom_site_aniso_U_11
_atom_site_aniso_U_22
_atom_site_aniso_U_33
_atom_site_aniso_U_23
_atom_site_aniso_U_13
_atom_site_aniso_U_12
C1 0.0176(10) 0.0151(10) 0.0157(10) -0.0003(8) 0.0035(8) -0.0011(8)
C2 0.0167(10) 0.0185(11) 0.0204(11) -0.0035(9) 0.0056(8) 0.0007(8)
C3 0.0144(10) 0.0170(11) 0.0217(11) -0.0021(8) -0.0016(8) 0.0032(8)
C4 0.0159(10) 0.0143(10) 0.0163(10) -0.0010(8) -0.0017(8) 0.0017(8)
C5 0.0156(10) 0.0100(9) 0.0126(9) -0.0012(7) -0.0007(7) -0.0017(7)
C6 0.0135(9) 0.0117(9) 0.0115(9) -0.0015(7) 0.0012(7) -0.0022(7)
C7 0.0182(10) 0.0146(10) 0.0158(10) 0.0013(8) 0.0052(8) 0.0000(8)
C8 0.0181(10) 0.0187(11) 0.0179(10) -0.0029(8) 0.0059(8) 0.0008(8)
C9 0.0192(10) 0.0150(10) 0.0155(10) -0.0040(8) -0.0001(8) 0.0029(8)
C10 0.0171(10) 0.0113(9) 0.0137(9) -0.0010(8) -0.0002(7) -0.0015(8)
C11 0.0130(9) 0.0115(10) 0.0131(9) 0.0000(7) 0.0009(7) -0.0004(7)
C12 0.0138(9) 0.0111(9) 0.0127(9) 0.0000(7) 0.0016(7) -0.0031(7)
C13 0.0134(9) 0.0116(10) 0.0138(9) -0.0018(8) 0.0017(7) -0.0021(8)
C14 0.0133(9) 0.0106(9) 0.0148(9) -0.0008(8) -0.0006(7) -0.0006(7)
C15 0.0107(9) 0.0123(10) 0.0115(9) -0.0009(7) 0.0004(7) -0.0016(7)
C16 0.0141(9) 0.0106(9) 0.0119(9) -0.0021(7) 0.0009(7) -0.0015(7)
C17 0.0135(9) 0.0128(10) 0.0122(9) -0.0014(7) 0.0007(7) -0.0025(8)
C18 0.0146(9) 0.0108(10) 0.0136(9) -0.0012(7) 0.0015(7) -0.0023(7)
C19 0.0137(9) 0.0093(9) 0.0147(9) -0.0004(7) 0.0032(7) 0.0008(7)
S1 0.0229(3) 0.0165(3) 0.0203(3) 0.0034(2) -0.0002(2) -0.0046(2)
C20 0.0302(12) 0.0136(10) 0.0193(11) 0.0030(8) 0.0078(9) -0.0030(9)
C21 0.0285(12) 0.0167(11) 0.0127(10) 0.0029(8) 0.0025(8) 0.0055(9)
C22 0.0132(9) 0.0077(9) 0.0231(10) -0.0002(8) 0.0090(8) 0.0022(7)
C23 0.0165(10) 0.0121(10) 0.0154(10) 0.0002(8) 0.0035(8) 0.0027(8)
S2 0.0276(3) 0.0210(3) 0.0162(3) 0.0008(2) -0.0031(2) -0.0017(2)
C24 0.0496(16) 0.0253(13) 0.0123(10) 0.0024(9) 0.0004(10) 0.0077(12)
C25 0.0437(15) 0.0188(12) 0.0217(12) 0.0070(9) 0.0175(11) 0.0074(11)
C26 0.0184(10) 0.0145(10) 0.0208(10) 0.0006(8) 0.0083(8) 0.0035(8)
C27 0.0151(10) 0.0141(10) 0.0135(9) -0.0001(8) 0.0013(7) 0.0015(8)
S3 0.0229(3) 0.0193(3) 0.0157(3) -0.0010(2) -0.0014(2) -0.0009(2)
C28 0.0226(11) 0.0331(13) 0.0127(10) 0.0053(9) 0.0002(8) 0.0027(10)
C29 0.0211(11) 0.0230(12) 0.0223(11) 0.0105(9) 0.0043(9) 0.0039(9)
C30 0.0169(10) 0.0178(11) 0.0175(10) 0.0002(8) -0.0001(8) 0.0035(8)
C31 0.0148(10) 0.0109(9) 0.0168(10) -0.0004(8) 0.0022(8) -0.0012(8)
S4 0.0216(3) 0.0155(3) 0.0175(3) 0.0021(2) -0.0005(2) -0.0033(2)
C32 0.0229(11) 0.0193(11) 0.0218(11) 0.0065(9) 0.0003(9) -0.0060(9)
C33 0.0283(12) 0.0240(12) 0.0161(10) 0.0072(9) -0.0001(9) -0.0040(10)
C34 0.0202(10) 0.0169(11) 0.0168(10) 0.0086(8) -0.0009(8) -0.0055(8)

loop_
_atom_type_symbol
_atom_type_description
_atom_type_scat_dispersion_real
_atom_type_scat_dispersion_imag
_atom_type_scat_source
C C 0.0033 0.0016 'International Tables Vol C Tables 4.2.6.8 and 6.1.1.4'
H H 0.0000 0.0000 'International Tables Vol C Tables 4.2.6.8 and 6.1.1.4'
S S 0.1246 0.1234 'International Tables Vol C Tables 4.2.6.8 and 6.1.1.4'

loop_
_geom_angle_atom_site_label_1
_geom_angle_atom_site_label_2
_geom_angle_atom_site_label_3
_geom_angle
C2 C1 C13 121.3(2)
C2 C1 H1 119.4
C13 C1 H1 119.4
C1 C2 C3 120.39(19)
C1 C2 H2 119.8
C3 C2 H2 119.8
C4 C3 C2 120.6(2)
C4 C3 H3 119.7
C2 C3 H3 119.7
C3 C4 C14 121.6(2)
C3 C4 H4 119.2
C14 C4 H4 119.2
C14 C5 C16 120.09(18)
C14 C5 C27 118.23(18)
C16 C5 C27 120.97(17)
C18 C6 C16 120.04(18)
C18 C6 C31 118.65(18)
C16 C6 C31 121.01(18)
C8 C7 C18 121.27(19)
C8 C7 H7 119.4
C18 C7 H7 119.4
C7 C8 C9 120.97(19)
C7 C8 H8 119.5
C9 C8 H8 119.5
C10 C9 C8 120.2(2)
C10 C9 H9 119.9
C8 C9 H9 119.9
C9 C10 C17 121.05(19)
C9 C10 H10 119.5
C17 C10 H10 119.5
C17 C11 C15 120.41(18)
C17 C11 C19 117.23(18)
C15 C11 C19 121.97(17)
C13 C12 C15 120.19(18)
C13 C12 C23 118.42(18)
C15 C12 C23 121.07(18)
C12 C13 C1 121.49(19)
C12 C13 C14 120.06(18)
C1 C13 C14 118.39(18)
C5 C14 C4 122.20(19)
C5 C14 C13 120.01(18)
C4 C14 C13 117.79(18)
C12 C15 C11 122.33(18)
C12 C15 C16 118.85(18)
C11 C15 C16 118.78(17)
C5 C16 C6 122.87(18)
C5 C16 C15 118.75(17)
C6 C16 C15 118.37(18)
C11 C17 C10 121.87(18)
C11 C17 C18 119.48(19)
C10 C17 C18 118.57(18)
C6 C18 C7 122.55(19)
C6 C18 C17 120.04(18)
C7 C18 C17 117.41(18)
C22 C19 C11 130.52(18)
C22 C19 S1 111.24(15)
C11 C19 S1 118.05(15)
C20 S1 C19 92.05(11)
C21 C20 S1 112.02(17)
C21 C20 H20 124.0
S1 C20 H20 124.0
C20 C21 C22 114.1(2)
C20 C21 H21 122.9
C22 C21 H21 122.9
C19 C22 C21 110.56(19)
C19 C22 H22 124.7
C21 C22 H22 124.7
C26 C23 C12 132.1(2)
C26 C23 S2 110.28(16)
C12 C23 S2 117.46(15)
C24 S2 C23 92.28(12)
C25 C24 S2 111.22(18)
C25 C24 H24 124.4
S2 C24 H24 124.4
C24 C25 C26 114.1(2)
C24 C25 H25 122.9
C26 C25 H25 122.9
C23 C26 C25 112.1(2)
C23 C26 H26 124.0
C25 C26 H26 124.0
C30 C27 C5 132.02(19)
C30 C27 S3 110.47(15)
C5 C27 S3 117.35(15)
C28 S3 C27 92.35(11)
C29 C28 S3 111.67(17)
C29 C28 H28 124.2
S3 C28 H28 124.2
C28 C29 C30 113.5(2)
C28 C29 H29 123.3
C30 C29 H29 123.3
C27 C30 C29 112.0(2)
C27 C30 H30 124.0
C29 C30 H30 124.0
C34 C31 C6 128.31(19)
C34 C31 S4 111.40(16)
C6 C31 S4 120.09(15)
C32 S4 C31 92.17(11)
C33 C32 S4 112.25(17)
C33 C32 H32 123.9
S4 C32 H32 123.9
C32 C33 C34 113.7(2)
C32 C33 H33 123.1
C34 C33 H33 123.1
C31 C34 C33 110.4(2)
C31 C34 H34 124.8
C33 C34 H34 124.8

loop_
_geom_bond_atom_site_label_1
_geom_bond_atom_site_label_2
_geom_bond_distance
C1 C2 1.358(3)
C1 C13 1.436(3)
C1 H1 0.9500
C2 C3 1.421(3)
C2 H2 0.9500
C3 C4 1.356(3)
C3 H3 0.9500
C4 C14 1.437(3)
C4 H4 0.9500
C5 C14 1.401(3)
C5 C16 1.433(3)
C5 C27 1.489(3)
C6 C18 1.402(3)
C6 C16 1.434(3)
C6 C31 1.479(3)
C7 C8 1.357(3)
C7 C18 1.437(3)
C7 H7 0.9500
C8 C9 1.415(3)
C8 H8 0.9500
C9 C10 1.359(3)
C9 H9 0.9500
C10 C17 1.434(3)
C10 H10 0.9500
C11 C17 1.402(3)
C11 C15 1.427(3)
C11 C19 1.483(3)
C12 C13 1.401(3)
C12 C15 1.427(3)
C12 C23 1.481(3)
C13 C14 1.443(3)
C15 C16 1.446(3)
C17 C18 1.443(3)
C19 C22 1.400(3)
C19 S1 1.726(2)
S1 C20 1.707(2)
C20 C21 1.348(3)
C20 H20 0.9500
C21 C22 1.427(3)
C21 H21 0.9500
C22 H22 0.9500
C23 C26 1.381(3)
C23 S2 1.728(2)
S2 C24 1.713(3)
C24 C25 1.343(4)
C24 H24 0.9500
C25 C26 1.413(3)
C25 H25 0.9500
C26 H26 0.9500
C27 C30 1.388(3)
C27 S3 1.728(2)
S3 C28 1.711(2)
C28 C29 1.353(4)
C28 H28 0.9500
C29 C30 1.422(3)
C29 H29 0.9500
C30 H30 0.9500
C31 C34 1.401(3)
C31 S4 1.725(2)
S4 C32 1.703(2)
C32 C33 1.352(3)
C32 H32 0.9500
C33 C34 1.435(3)
C33 H33 0.9500
C34 H34 0.9500

loop_
_geom_torsion_atom_site_label_1
_geom_torsion_atom_site_label_2
_geom_torsion_atom_site_label_3
_geom_torsion_atom_site_label_4
_geom_torsion
C13 C1 C2 C3 -1.5(3)
C1 C2 C3 C4 1.2(3)
C2 C3 C4 C14 -1.4(3)
C18 C7 C8 C9 1.9(3)
C7 C8 C9 C10 -3.8(3)
C8 C9 C10 C17 -0.7(3)
C15 C12 C13 C1 176.46(18)
C23 C12 C13 C1 -9.9(3)
C15 C12 C13 C14 -0.8(3)
C23 C12 C13 C14 172.79(18)
C2 C1 C13 C12 -175.4(2)
C2 C1 C13 C14 1.9(3)
C16 C5 C14 C4 179.28(18)
C27 C5 C14 C4 -10.3(3)
C16 C5 C14 C13 0.2(3)
C27 C5 C14 C13 170.64(18)
C3 C4 C14 C5 -177.3(2)
C3 C4 C14 C13 1.8(3)
C12 C13 C14 C5 -5.5(3)
C1 C13 C14 C5 177.11(19)
C12 C13 C14 C4 175.35(19)
C1 C13 C14 C4 -2.0(3)
C13 C12 C15 C11 -165.57(19)
C23 C12 C15 C11 21.0(3)
C13 C12 C15 C16 12.2(3)
C23 C12 C15 C16 -161.25(18)
C17 C11 C15 C12 -171.10(19)
C19 C11 C15 C12 16.3(3)
C17 C11 C15 C16 11.1(3)
C19 C11 C15 C16 -161.48(18)
C14 C5 C16 C6 -169.45(19)
C27 C5 C16 C6 20.4(3)
C14 C5 C16 C15 11.1(3)
C27 C5 C16 C15 -159.02(18)
C18 C6 C16 C5 -167.78(19)
C31 C6 C16 C5 18.6(3)
C18 C6 C16 C15 11.6(3)
C31 C6 C16 C15 -161.99(18)
C12 C15 C16 C5 -17.3(3)
C11 C15 C16 C5 160.55(18)
C12 C15 C16 C6 163.27(18)
C11 C15 C16 C6 -18.9(3)
C15 C11 C17 C10 -179.28(18)
C19 C11 C17 C10 -6.3(3)
C15 C11 C17 C18 4.0(3)
C19 C11 C17 C18 176.94(18)
C9 C10 C17 C11 -169.8(2)
C9 C10 C17 C18 7.0(3)
C16 C6 C18 C7 -176.23(19)
C31 C6 C18 C7 -2.5(3)
C16 C6 C18 C17 3.4(3)
C31 C6 C18 C17 177.22(18)
C8 C7 C18 C6 -175.9(2)
C8 C7 C18 C17 4.4(3)
C11 C17 C18 C6 -11.5(3)
C10 C17 C18 C6 171.68(18)
C11 C17 C18 C7 168.22(19)
C10 C17 C18 C7 -8.6(3)
C17 C11 C19 C22 78.4(3)
C15 C11 C19 C22 -108.7(3)
C17 C11 C19 S1 -96.1(2)
C15 C11 C19 S1 76.8(2)
C22 C19 S1 C20 0.89(16)
C11 C19 S1 C20 176.41(17)
C19 S1 C20 C21 -0.61(18)
S1 C20 C21 C22 0.2(3)
C11 C19 C22 C21 -175.7(2)
S1 C19 C22 C21 -0.9(2)
C20 C21 C22 C19 0.5(3)
C13 C12 C23 C26 73.8(3)
C15 C12 C23 C26 -112.6(3)
C13 C12 C23 S2 -101.6(2)
C15 C12 C23 S2 71.9(2)
C26 C23 S2 C24 1.90(17)
C12 C23 S2 C24 178.34(17)
C23 S2 C24 C25 -1.0(2)
S2 C24 C25 C26 -0.2(3)
C12 C23 C26 C25 -178.0(2)
S2 C23 C26 C25 -2.3(2)
C24 C25 C26 C23 1.6(3)
C14 C5 C27 C30 72.1(3)
C16 C5 C27 C30 -117.6(3)
C14 C5 C27 S3 -102.7(2)
C16 C5 C27 S3 67.6(2)
C30 C27 S3 C28 2.11(17)
C5 C27 S3 C28 178.00(17)
C27 S3 C28 C29 -1.81(19)
S3 C28 C29 C30 1.0(3)
C5 C27 C30 C29 -177.0(2)
S3 C27 C30 C29 -1.9(2)
C28 C29 C30 C27 0.6(3)
C18 C6 C31 C34 64.2(3)
C16 C6 C31 C34 -122.1(2)
C18 C6 C31 S4 -110.18(19)
C16 C6 C31 S4 63.5(2)
C34 C31 S4 C32 1.94(17)
C6 C31 S4 C32 177.21(18)
C31 S4 C32 C33 -1.24(19)
S4 C32 C33 C34 0.2(3)
C6 C31 C34 C33 -176.9(2)
S4 C31 C34 C33 -2.1(2)
C32 C33 C34 C31 1.2(3)
